data_4075666
loop_
_publ_author_name
'Boubekeur, Le\"ila'
'Ricard, Louis'
'M\'ezailles, Nicolas'
'Le Floch, Pascal'

_publ_section_title
;
 Synthesis of New Mixed Phosphine\sim Iminophosphorane Bidentate Ligands
 and Their Coordination to Group 10 Metal Centers
;
_journal_issue 6
_journal_name_full Organometallics
_journal_page_first 1065
_journal_paper_doi 10.1021/om0490684
_journal_volume 24
_journal_year 2005
_chemical_formula_sum 'C38 H41 Br Cl3 N O P2 Pt'
_chemical_formula_weight 971.01
_chemical_name_systematic
; 
  ? 
;
_space_group_IT_number 4
_symmetry_cell_setting monoclinic
_symmetry_space_group_name_Hall 'P 2yb'
_symmetry_space_group_name_H-M 'P 1 21 1'
_atom_sites_solution_hydrogens geom
_atom_sites_solution_primary direct
_atom_sites_solution_secondary difmap
_audit_creation_method SHELXL-97
_cell_angle_alpha 90.00
_cell_angle_beta 94.0500(10)
_cell_angle_gamma 90.00
_cell_formula_units_Z 2
_cell_length_a 8.5010(10)
_cell_length_b 16.3370(10)
_cell_length_c 13.5450(10)
_cell_measurement_reflns_used 251
_cell_measurement_temperature 150.0(1)
_cell_measurement_theta_max 20.0
_cell_measurement_theta_min 3.0
_cell_volume 1876.4(3)
_computing_structure_refinement 'SHELXL-97 (Sheldrick, 1997)'
_computing_structure_solution 'SHELXS-97 (Sheldrick, 1990)'
_diffrn_ambient_temperature 150.0(1)
_diffrn_measured_fraction_theta_full 0.995
_diffrn_measured_fraction_theta_max 0.995
_diffrn_measurement_device_type KappaCCD
_diffrn_measurement_method 'phi and omega scans'
_diffrn_radiation_monochromator graphite
_diffrn_radiation_source 'fine-focus sealed tube'
_diffrn_radiation_type MoK\a
_diffrn_radiation_wavelength 0.71069
_diffrn_reflns_av_R_equivalents 0.0000
_diffrn_reflns_av_sigmaI/netI 0.0512
_diffrn_reflns_limit_h_max 11
_diffrn_reflns_limit_h_min -11
_diffrn_reflns_limit_k_max 20
_diffrn_reflns_limit_k_min -22
_diffrn_reflns_limit_l_max 19
_diffrn_reflns_limit_l_min -19
_diffrn_reflns_number 10110
_diffrn_reflns_theta_full 30.02
_diffrn_reflns_theta_max 30.02
_diffrn_reflns_theta_min 2.91
_exptl_absorpt_coefficient_mu 5.134
_exptl_absorpt_correction_T_max 0.7834
_exptl_absorpt_correction_T_min 0.4266
_exptl_absorpt_correction_type multi-scan
_exptl_crystal_colour yellow
_exptl_crystal_density_diffrn 1.719
_exptl_crystal_density_method 'not measured'
_exptl_crystal_description plate
_exptl_crystal_F_000 956
_exptl_crystal_size_max 0.20
_exptl_crystal_size_mid 0.18
_exptl_crystal_size_min 0.05
_refine_diff_density_max 1.405
_refine_diff_density_min -2.506
_refine_diff_density_rms 0.157
_refine_ls_abs_structure_details 'Flack H D (1983), Acta Cryst. A39, 876-881'
_refine_ls_abs_structure_Flack 0.016(5)
_refine_ls_extinction_method none
_refine_ls_goodness_of_fit_ref 1.005
_refine_ls_hydrogen_treatment mixed
_refine_ls_matrix_type full
_refine_ls_number_parameters 400
_refine_ls_number_reflns 10110
_refine_ls_number_restraints 1
_refine_ls_restrained_S_all 1.005
_refine_ls_R_factor_all 0.0456
_refine_ls_R_factor_gt 0.0390
_refine_ls_shift/su_max 0.000
_refine_ls_shift/su_mean 0.000
_refine_ls_structure_factor_coef Fsqd
_refine_ls_weighting_details 'calc w=1/[\s^2^(Fo^2^)+(0.0641P)^2^+0.0000P] where P=(Fo^2^+2Fc^2^)/3'
_refine_ls_weighting_scheme calc
_refine_ls_wR_factor_gt 0.0963
_refine_ls_wR_factor_ref 0.1001
_reflns_number_gt 9116
_reflns_number_total 10110
_reflns_threshold_expression >2sigma(I)
_cod_data_source_file om0490684si20041129_110219.cif
_cod_data_source_block ptiminop2
_cod_depositor_comments
;
The following automatic conversions were performed:

'_symmetry_cell_setting' value 'Monoclinic' changed to 'monoclinic'
according to /home/saulius/struct/CIF-dictionaries/cif_core.dic
dictionary named 'cif_core.dic' version 2.4.1 from 2010-06-29.

Automatic conversion script
Id: cif_fix_values 1715 2011-07-08 13:25:40Z adriana 
;
_cod_original_sg_symbol_H-M 'P21     '
_cod_database_code 4075666

loop_
_symmetry_equiv_pos_as_xyz
'x, y, z'
'-x, y+1/2, -z'

loop_
_atom_site_label
_atom_site_type_symbol
_atom_site_fract_x
_atom_site_fract_y
_atom_site_fract_z
_atom_site_U_iso_or_equiv
_atom_site_adp_type
_atom_site_occupancy
_atom_site_symmetry_multiplicity
_atom_site_calc_flag
_atom_site_refinement_flags
Pt1 Pt -0.021843(17) 0.201370(14) 0.042070(12) 0.02037(5) Uani 1 1 d .
Cl1 Cl -0.26367(14) 0.16319(9) -0.04228(10) 0.0257(3) Uani 1 1 d .
Br1 Br -0.15415(6) 0.20901(7) 0.19591(4) 0.03502(16) Uani 1 1 d .
P1 P 0.26385(15) 0.17393(9) -0.07742(10) 0.0198(2) Uani 1 1 d .
P2 P 0.20854(15) 0.22616(8) 0.12124(10) 0.0207(3) Uani 1 1 d .
N1 N 0.0843(4) 0.2032(5) -0.0925(3) 0.0221(7) Uani 1 1 d .
C1 C 0.3557(6) 0.2291(4) 0.0278(4) 0.0238(10) Uani 1 1 d .
H1A H 0.3794 0.2862 0.0095 0.029 Uiso 1 1 calc R
H1B H 0.4548 0.2020 0.0528 0.029 Uiso 1 1 calc R
C2 C 0.0007(6) 0.2432(4) -0.1769(4) 0.0254(11) Uani 1 1 d .
H2 H -0.1072 0.2559 -0.1561 0.030 Uiso 1 1 calc R
C3 C -0.0230(7) 0.1858(4) -0.2657(4) 0.0329(16) Uani 1 1 d .
H3A H 0.0778 0.1778 -0.2952 0.049 Uiso 1 1 calc R
H3B H -0.0995 0.2099 -0.3149 0.049 Uiso 1 1 calc R
H3C H -0.0625 0.1329 -0.2439 0.049 Uiso 1 1 calc R
C4 C 0.0761(6) 0.3265(4) -0.2007(4) 0.0267(11) Uani 1 1 d .
C5 C 0.0951(7) 0.3835(4) -0.1242(4) 0.0296(12) Uani 1 1 d .
H5 H 0.0625 0.3698 -0.0606 0.036 Uiso 1 1 calc R
C6 C 0.1606(8) 0.4598(4) -0.1391(6) 0.0413(16) Uani 1 1 d .
H6 H 0.1730 0.4981 -0.0864 0.050 Uiso 1 1 calc R
C7 C 0.2080(8) 0.4795(5) -0.2324(7) 0.0461(18) Uani 1 1 d .
H7 H 0.2542 0.5314 -0.2430 0.055 Uiso 1 1 calc R
C8 C 0.1887(9) 0.4246(5) -0.3095(7) 0.056(2) Uani 1 1 d .
H8 H 0.2203 0.4394 -0.3730 0.067 Uiso 1 1 calc R
C9 C 0.1218(8) 0.3462(4) -0.2951(5) 0.0352(13) Uani 1 1 d .
H9 H 0.1085 0.3082 -0.3481 0.042 Uiso 1 1 calc R
C10 C 0.3774(5) 0.1912(5) -0.1829(4) 0.0216(12) Uani 1 1 d .
C11 C 0.4441(7) 0.2677(4) -0.1982(5) 0.0323(13) Uani 1 1 d .
H11 H 0.4293 0.3114 -0.1535 0.039 Uiso 1 1 calc R
C12 C 0.5329(7) 0.2794(4) -0.2801(5) 0.0374(15) Uani 1 1 d .
H12 H 0.5804 0.3311 -0.2902 0.045 Uiso 1 1 calc R
C13 C 0.5520(7) 0.2172(6) -0.3455(5) 0.044(2) Uani 1 1 d .
H13 H 0.6107 0.2265 -0.4016 0.053 Uiso 1 1 calc R
C14 C 0.4860(8) 0.1401(5) -0.3308(5) 0.0401(15) Uani 1 1 d .
H14 H 0.5001 0.0969 -0.3763 0.048 Uiso 1 1 calc R
C15 C 0.4003(7) 0.1277(4) -0.2496(5) 0.0307(12) Uani 1 1 d .
H15 H 0.3561 0.0754 -0.2388 0.037 Uiso 1 1 calc R
C16 C 0.2777(6) 0.0671(3) -0.0492(4) 0.0229(10) Uani 1 1 d .
C17 C 0.1567(7) 0.0143(4) -0.0857(5) 0.0279(11) Uani 1 1 d .
H17 H 0.0648 0.0359 -0.1203 0.033 Uiso 1 1 calc R
C18 C 0.1718(7) -0.0701(4) -0.0709(5) 0.0341(13) Uani 1 1 d .
H18 H 0.0926 -0.1062 -0.0983 0.041 Uiso 1 1 calc R
C19 C 0.2998(7) -0.1004(4) -0.0175(5) 0.0363(14) Uani 1 1 d .
H19 H 0.3087 -0.1577 -0.0066 0.044 Uiso 1 1 calc R
C20 C 0.4155(7) -0.0497(4) 0.0206(5) 0.0363(14) Uani 1 1 d .
H20 H 0.5029 -0.0720 0.0592 0.044 Uiso 1 1 calc R
C21 C 0.4080(6) 0.0341(3) 0.0041(4) 0.0264(11) Uani 1 1 d .
H21 H 0.4915 0.0686 0.0291 0.032 Uiso 1 1 calc R
C22 C 0.2778(6) 0.1465(4) 0.2055(4) 0.0240(10) Uani 1 1 d .
C23 C 0.1931(8) 0.0732(4) 0.2094(5) 0.0317(15) Uani 1 1 d .
H23 H 0.0977 0.0663 0.1694 0.038 Uiso 1 1 calc R
C24 C 0.2489(8) 0.0103(4) 0.2721(5) 0.0383(15) Uani 1 1 d .
H24 H 0.1925 -0.0398 0.2741 0.046 Uiso 1 1 calc R
C25 C 0.3869(8) 0.0212(5) 0.3316(5) 0.0421(16) Uani 1 1 d .
H25 H 0.4248 -0.0215 0.3747 0.051 Uiso 1 1 calc R
C26 C 0.4684(8) 0.0929(5) 0.3285(5) 0.0397(15) Uani 1 1 d .
H26 H 0.5616 0.1000 0.3706 0.048 Uiso 1 1 calc R
C27 C 0.4182(7) 0.1556(4) 0.2653(5) 0.0319(13) Uani 1 1 d .
H27 H 0.4784 0.2045 0.2624 0.038 Uiso 1 1 calc R
C28 C 0.2317(7) 0.3218(4) 0.1909(5) 0.0252(13) Uani 1 1 d .
C29 C 0.2024(8) 0.3233(4) 0.2880(5) 0.0385(14) Uani 1 1 d .
H29 H 0.1799 0.2739 0.3211 0.046 Uiso 1 1 calc R
C30 C 0.2052(10) 0.3978(5) 0.3395(6) 0.0520(19) Uani 1 1 d .
H30 H 0.1858 0.3989 0.4077 0.062 Uiso 1 1 calc R
C31 C 0.2363(9) 0.4692(5) 0.2909(6) 0.0503(19) Uani 1 1 d .
H31 H 0.2382 0.5197 0.3259 0.060 Uiso 1 1 calc R
C32 C 0.2644(8) 0.4685(4) 0.1929(6) 0.0397(15) Uani 1 1 d .
H32 H 0.2850 0.5183 0.1600 0.048 Uiso 1 1 calc R
C33 C 0.2629(7) 0.3948(4) 0.1412(5) 0.0297(12) Uani 1 1 d .
H33 H 0.2827 0.3939 0.0731 0.036 Uiso 1 1 calc R
Cl2 Cl 0.1623(2) 0.16428(15) -0.50873(14) 0.0567(5) Uani 1 1 d .
Cl3 Cl -0.1583(2) 0.10245(19) -0.50456(16) 0.0650(6) Uani 1 1 d .
C34 C 0.0105(9) 0.1049(6) 0.4312(6) 0.055(2) Uani 1 1 d .
H34A H -0.0158 0.1277 0.3644 0.066 Uiso 1 1 calc R
H34B H 0.0492 0.0483 0.4232 0.066 Uiso 1 1 calc R
O1 O 0.1322(13) -0.0833(8) 0.5261(9) 0.131(4) Uiso 1 1 d .
C35 C 0.2186(14) -0.0450(8) -0.3846(9) 0.085(3) Uiso 1 1 d .
H35A H 0.1441 -0.0344 -0.3331 0.103 Uiso 1 1 calc R
H35B H 0.2649 0.0079 -0.4032 0.103 Uiso 1 1 calc R
C36 C 0.6472(14) 0.3960(8) 0.3426(9) 0.081(3) Uiso 1 1 d .
H36A H 0.5431 0.4234 0.3375 0.097 Uiso 1 1 calc R
H36B H 0.6697 0.3735 0.2772 0.097 Uiso 1 1 calc R
C37 C 0.6568(19) 0.3299(12) 0.4231(12) 0.127(6) Uiso 1 1 d .
H37A H 0.6604 0.2744 0.3940 0.152 Uiso 1 1 calc R
H37B H 0.5662 0.3334 0.4650 0.152 Uiso 1 1 calc R
C38 C 0.1830(18) -0.1484(11) 0.5160(12) 0.115(5) Uiso 1 1 d .
H38A H 0.1987 -0.1561 0.4449 0.138 Uiso 1 1 calc R
H38B H 0.1025 -0.1885 0.5338 0.138 Uiso 1 1 calc R

loop_
_atom_site_aniso_label
_atom_site_aniso_U_11
_atom_site_aniso_U_22
_atom_site_aniso_U_33
_atom_site_aniso_U_23
_atom_site_aniso_U_13
_atom_site_aniso_U_12
Pt1 0.01762(8) 0.01723(8) 0.02666(9) 0.00119(12) 0.00439(5) 0.00045(10)
Cl1 0.0153(5) 0.0270(7) 0.0349(7) -0.0003(5) 0.0029(4) -0.0015(5)
Br1 0.0324(2) 0.0392(4) 0.0351(3) 0.0041(4) 0.01372(19) 0.0045(3)
P1 0.0193(6) 0.0172(6) 0.0233(6) 0.0001(5) 0.0037(5) -0.0006(4)
P2 0.0208(6) 0.0166(6) 0.0252(6) -0.0005(4) 0.0040(5) -0.0014(4)
N1 0.0180(16) 0.0126(17) 0.036(2) 0.002(3) 0.0055(13) -0.001(3)
C1 0.021(2) 0.025(2) 0.025(3) 0.0008(19) 0.0012(18) -0.0023(19)
C2 0.022(2) 0.029(3) 0.025(3) 0.002(2) 0.0022(19) 0.004(2)
C3 0.032(3) 0.034(5) 0.033(3) -0.003(2) -0.001(2) 0.000(2)
C4 0.023(2) 0.024(3) 0.033(3) 0.005(2) -0.001(2) 0.003(2)
C5 0.031(3) 0.028(3) 0.030(3) 0.000(2) 0.002(2) 0.006(2)
C6 0.035(3) 0.021(3) 0.067(5) -0.001(3) -0.003(3) 0.002(2)
C7 0.039(4) 0.026(3) 0.074(5) 0.014(3) 0.009(3) 0.004(3)
C8 0.051(4) 0.046(5) 0.073(6) 0.042(4) 0.023(4) 0.009(3)
C9 0.042(3) 0.034(3) 0.031(3) 0.007(2) 0.008(2) 0.008(3)
C10 0.0140(18) 0.027(4) 0.024(2) 0.002(2) 0.0020(15) 0.003(2)
C11 0.033(3) 0.028(3) 0.036(3) 0.004(3) 0.007(2) -0.004(2)
C12 0.033(3) 0.040(4) 0.040(4) 0.016(3) 0.009(3) -0.006(3)
C13 0.033(3) 0.067(7) 0.034(3) 0.016(3) 0.015(2) -0.001(3)
C14 0.041(4) 0.053(4) 0.027(3) -0.003(3) 0.012(3) 0.006(3)
C15 0.034(3) 0.029(3) 0.031(3) -0.004(2) 0.012(2) 0.000(2)
C16 0.024(2) 0.019(2) 0.026(3) 0.002(2) 0.0088(19) -0.001(2)
C17 0.033(3) 0.022(3) 0.029(3) -0.004(2) 0.003(2) -0.004(2)
C18 0.031(3) 0.025(3) 0.046(4) -0.003(3) 0.008(3) -0.005(2)
C19 0.031(3) 0.021(3) 0.059(4) 0.003(3) 0.016(3) 0.003(2)
C20 0.034(3) 0.022(3) 0.054(4) 0.012(3) 0.006(3) 0.006(2)
C21 0.020(2) 0.020(3) 0.039(3) 0.004(2) 0.004(2) -0.0037(19)
C22 0.025(2) 0.021(2) 0.026(3) -0.001(2) 0.004(2) 0.003(2)
C23 0.033(3) 0.024(3) 0.038(4) 0.003(3) 0.002(3) 0.004(3)
C24 0.044(4) 0.027(3) 0.044(4) 0.013(3) 0.007(3) 0.006(3)
C25 0.049(4) 0.039(4) 0.039(4) 0.013(3) 0.007(3) 0.014(3)
C26 0.037(3) 0.043(4) 0.038(4) -0.001(3) -0.004(3) 0.006(3)
C27 0.027(3) 0.033(3) 0.035(3) -0.002(2) -0.001(2) 0.001(2)
C28 0.020(3) 0.023(3) 0.032(3) -0.005(2) -0.002(2) -0.004(2)
C29 0.056(4) 0.029(3) 0.032(3) -0.007(3) 0.012(3) -0.001(3)
C30 0.078(5) 0.041(4) 0.039(4) -0.011(3) 0.017(4) 0.002(4)
C31 0.064(5) 0.027(3) 0.060(5) -0.015(3) 0.004(4) 0.001(3)
C32 0.046(4) 0.022(3) 0.050(4) 0.000(3) -0.002(3) 0.001(3)
C33 0.032(3) 0.023(3) 0.034(3) 0.000(2) -0.002(2) -0.003(2)
Cl2 0.0499(9) 0.0772(14) 0.0441(10) 0.0041(9) 0.0109(7) -0.0053(9)
Cl3 0.0502(11) 0.1024(19) 0.0431(11) -0.0205(11) 0.0068(8) -0.0136(11)
C34 0.057(5) 0.071(6) 0.038(4) -0.006(4) 0.012(3) 0.005(4)

loop_
_atom_type_symbol
_atom_type_description
_atom_type_scat_dispersion_real
_atom_type_scat_dispersion_imag
_atom_type_scat_source
C C 0.0033 0.0016 'International Tables Vol C Tables 4.2.6.8 and 6.1.1.4'
H H 0.0000 0.0000 'International Tables Vol C Tables 4.2.6.8 and 6.1.1.4'
N N 0.0061 0.0033 'International Tables Vol C Tables 4.2.6.8 and 6.1.1.4'
O O 0.0106 0.0060 'International Tables Vol C Tables 4.2.6.8 and 6.1.1.4'
P P 0.1023 0.0942 'International Tables Vol C Tables 4.2.6.8 and 6.1.1.4'
Cl Cl 0.1484 0.1585 'International Tables Vol C Tables 4.2.6.8 and 6.1.1.4'
Br Br -0.2901 2.4595 'International Tables Vol C Tables 4.2.6.8 and 6.1.1.4'
Pt Pt -1.7033 8.3905 'International Tables Vol C Tables 4.2.6.8 and 6.1.1.4'

loop_
_geom_angle_atom_site_label_1
_geom_angle_atom_site_label_2
_geom_angle_atom_site_label_3
_geom_angle
_geom_angle_site_symmetry_1
_geom_angle_site_symmetry_3
N1 Pt1 P2 89.90(11) . .
N1 Pt1 Cl1 89.79(12) . .
P2 Pt1 Cl1 175.28(5) . .
N1 Pt1 Br1 175.8(2) . .
P2 Pt1 Br1 91.29(4) . .
Cl1 Pt1 Br1 89.35(4) . .
N1 P1 C16 111.5(3) . .
N1 P1 C10 114.3(2) . .
C16 P1 C10 107.0(3) . .
N1 P1 C1 107.8(3) . .
C16 P1 C1 107.4(3) . .
C10 P1 C1 108.6(3) . .
C22 P2 C28 105.8(3) . .
C22 P2 C1 104.3(2) . .
C28 P2 C1 106.2(3) . .
C22 P2 Pt1 114.52(19) . .
C28 P2 Pt1 117.88(19) . .
C1 P2 Pt1 107.08(17) . .
C2 N1 P1 130.0(3) . .
C2 N1 Pt1 118.3(3) . .
P1 N1 Pt1 110.6(2) . .
P1 C1 P2 104.6(3) . .
N1 C2 C3 111.8(5) . .
N1 C2 C4 111.8(5) . .
C3 C2 C4 114.2(5) . .
C5 C4 C9 120.1(6) . .
C5 C4 C2 117.4(5) . .
C9 C4 C2 122.5(5) . .
C6 C5 C4 121.2(6) . .
C5 C6 C7 119.1(7) . .
C8 C7 C6 120.8(7) . .
C7 C8 C9 120.6(7) . .
C4 C9 C8 118.2(7) . .
C11 C10 C15 119.5(5) . .
C11 C10 P1 120.3(5) . .
C15 C10 P1 120.2(5) . .
C10 C11 C12 119.2(6) . .
C13 C12 C11 120.6(6) . .
C12 C13 C14 120.7(6) . .
C15 C14 C13 119.1(7) . .
C14 C15 C10 120.9(6) . .
C21 C16 C17 118.8(5) . .
C21 C16 P1 121.9(4) . .
C17 C16 P1 119.2(4) . .
C18 C17 C16 119.8(6) . .
C19 C18 C17 119.9(6) . .
C18 C19 C20 120.7(6) . .
C19 C20 C21 121.1(6) . .
C20 C21 C16 119.5(5) . .
C23 C22 C27 119.2(6) . .
C23 C22 P2 119.7(4) . .
C27 C22 P2 121.1(5) . .
C24 C23 C22 120.0(6) . .
C25 C24 C23 119.8(7) . .
C26 C25 C24 120.2(6) . .
C25 C26 C27 121.4(6) . .
C26 C27 C22 119.5(6) . .
C29 C28 C33 120.2(6) . .
C29 C28 P2 119.7(5) . .
C33 C28 P2 119.7(5) . .
C28 C29 C30 120.0(7) . .
C31 C30 C29 119.7(7) . .
C32 C31 C30 120.8(7) . .
C31 C32 C33 120.0(7) . .
C32 C33 C28 119.3(6) . .
Cl3 C34 Cl2 112.7(5) 1_556 1_556
C38 O1 C35 108.1(14) . 1_556
O1 C35 C36 109.6(11) 1_554 2_645
C37 C36 C35 100.1(11) . 2_655
C36 C37 C38 102.3(12) . 2_656
O1 C38 C37 117.3(16) . 2_646

loop_
_geom_bond_atom_site_label_1
_geom_bond_atom_site_label_2
_geom_bond_distance
_geom_bond_site_symmetry_2
Pt1 N1 2.090(4) .
Pt1 P2 2.2029(13) .
Pt1 Cl1 2.3641(12) .
Pt1 Br1 2.4400(6) .
P1 N1 1.599(4) .
P1 C16 1.789(6) .
P1 C10 1.803(5) .
P1 C1 1.815(5) .
P2 C22 1.801(6) .
P2 C28 1.829(6) .
P2 C1 1.842(5) .
N1 C2 1.458(8) .
C2 C3 1.527(8) .
C2 C4 1.549(8) .
C4 C5 1.394(9) .
C4 C9 1.400(8) .
C5 C6 1.386(10) .
C6 C7 1.390(11) .
C7 C8 1.377(13) .
C8 C9 1.420(10) .
C10 C11 1.393(9) .
C10 C15 1.398(9) .
C11 C12 1.398(9) .
C12 C13 1.365(11) .
C13 C14 1.399(11) .
C14 C15 1.377(9) .
C16 C21 1.388(8) .
C16 C17 1.405(8) .
C17 C18 1.398(9) .
C18 C19 1.357(9) .
C19 C20 1.359(9) .
C20 C21 1.388(8) .
C22 C23 1.400(9) .
C22 C27 1.403(8) .
C23 C24 1.395(9) .
C24 C25 1.387(10) .
C25 C26 1.364(11) .
C26 C27 1.383(10) .
C28 C29 1.356(9) .
C28 C33 1.403(9) .
C29 C30 1.402(10) .
C30 C31 1.375(12) .
C31 C32 1.365(11) .
C32 C33 1.393(9) .
Cl2 C34 1.766(9) 1_554
Cl3 C34 1.731(8) 1_554
C34 Cl3 1.731(8) 1_556
C34 Cl2 1.766(9) 1_556
O1 C38 1.158(17) .
O1 C35 1.507(16) 1_556
C35 O1 1.507(16) 1_554
C35 C36 1.569(16) 2_645
C36 C37 1.53(2) .
C36 C35 1.569(16) 2_655
C37 C38 1.58(2) 2_656
C38 C37 1.58(2) 2_646
